data_1001327
loop_
_publ_author_name
'Michel, C'
'Er-Rakho, L'
'Raveau, B'

_publ_section_title 'Les oxides Nd~2-x~ Ba~1+x~ Cu~1-x/2~ O~5-x~'
_journal_coden_ASTM RVCMA8
_journal_name_full 'Revue de Chimie Minerale'
_journal_page_first 85
_journal_page_last 91
_journal_volume 21
_journal_year 1984
_chemical_formula_structural 'Nd2 Ba Cu O5'
_chemical_formula_sum 'Ba Cu Nd2 O5'
_chemical_name_systematic 'Dineodymium barium copper(II) pentaoxide'
_space_group_IT_number 127
_symmetry_cell_setting tetragonal
_symmetry_Int_Tables_number 127
_symmetry_space_group_name_Hall '-P 4 2ab'
_symmetry_space_group_name_H-M 'P 4/m b m'
_cell_angle_alpha 90
_cell_angle_beta 90
_cell_angle_gamma 90
_cell_formula_units_Z 2
_cell_length_a 6.695(1)
_cell_length_b 6.695(1)
_cell_length_c 5.819(2)
_cell_volume 260.8
_refine_ls_R_factor_all 0.072
_cod_database_code 1001327

loop_
_symmetry_equiv_pos_as_xyz
x,y,z
-x,-y,z
1/2+x,1/2-y,z
1/2-x,1/2+y,z
-y,x,z
y,-x,z
1/2+y,1/2+x,z
1/2-y,1/2-x,z
-x,-y,-z
x,y,-z
1/2-x,1/2+y,-z
1/2+x,1/2-y,-z
y,-x,-z
-y,x,-z
1/2-y,1/2-x,-z
1/2+y,1/2+x,-z

loop_
_atom_site_label
_atom_site_type_symbol
_atom_site_symmetry_multiplicity
_atom_site_Wyckoff_symbol
_atom_site_fract_x
_atom_site_fract_y
_atom_site_fract_z
_atom_site_occupancy
_atom_site_attached_hydrogens
_atom_site_calc_flag
Nd1 Nd3+ 4 g 0.1733(4) 0.6733(4) 0. 1. 0 d
Ba1 Ba2+ 2 b 0.5 0.5 0.5 1. 0 d
Cu1 Cu2+ 2 c 0.5 0. 0.5 1. 0 d
O1 O2- 2 a 0. 0. 0. 1. 0 d
O2 O2- 8 k 0.369(5) 0.869(5) 0.253(4) 1. 0 d

loop_
_atom_type_symbol
_atom_type_oxidation_number
Nd3+ 3.000
Ba2+ 2.000
Cu2+ 2.000
O2- -2.000
